data_7008706
loop_
_publ_author_name
'Chivers, Tristram'
'Eisler, Dana J.'
'Ritch, Jamie S.'

_publ_section_title
;
 Synthesis and structures of M[N(TePPri2)2-Te,Te']n (n = 2, M = Zn, Cd,
 Hg; n = 3, M = Sb, Bi): the first ditelluroimidodiphosphinato p- and
 d-block metal complexes.
;
_journal_issue 16
_journal_name_full 'Dalton transactions (Cambridge, England : 2003)'
_journal_page_first 2675
_journal_page_last 2677
_journal_paper_doi 10.1039/b506174a
_journal_year 2005
_chemical_formula_moiety 'C36 H84 Bi N3 P6 Te6'
_chemical_formula_sum 'C36 H84 Bi N3 P6 Te6'
_chemical_formula_weight 1719.46
_chemical_name_systematic
;
?
;
_space_group_IT_number 15
_symmetry_cell_setting monoclinic
_symmetry_space_group_name_Hall '-C 2yc'
_symmetry_space_group_name_H-M 'C 1 2/c 1'
_atom_sites_solution_hydrogens geom
_atom_sites_solution_primary Patterson
_atom_sites_solution_secondary difmap
_audit_creation_method SHELXL-97
_cell_angle_alpha 90.00
_cell_angle_beta 105.24(3)
_cell_angle_gamma 90.00
_cell_formula_units_Z 4
_cell_length_a 22.156(4)
_cell_length_b 13.360(3)
_cell_length_c 20.560(4)
_cell_measurement_temperature 298(2)
_cell_volume 5872(2)
_computing_cell_refinement 'Nonius DENZO'
_computing_data_collection 'Nonius COLLECT'
_computing_data_reduction 'Nonius DENZO'
_computing_molecular_graphics 'Bruker SHELXTL'
_computing_publication_material 'Bruker SHELXTL'
_computing_structure_refinement 'SHELXL-97 (Sheldrick, 1997)'
_computing_structure_solution 'SHELXS-97 (Sheldrick, 1990)'
_diffrn_ambient_temperature 298(2)
_diffrn_measured_fraction_theta_full 0.994
_diffrn_measured_fraction_theta_max 0.994
_diffrn_measurement_device_type 'Nonius Kappa CCD'
_diffrn_measurement_method 'phi\omega scans'
_diffrn_radiation_monochromator graphite
_diffrn_radiation_source 'fine-focus sealed tube'
_diffrn_radiation_type MoK\a
_diffrn_radiation_wavelength 0.71073
_diffrn_reflns_av_R_equivalents 0.153
_diffrn_reflns_av_sigmaI/netI 0.0988
_diffrn_reflns_limit_h_max 23
_diffrn_reflns_limit_h_min -23
_diffrn_reflns_limit_k_max 14
_diffrn_reflns_limit_k_min -14
_diffrn_reflns_limit_l_max 21
_diffrn_reflns_limit_l_min -21
_diffrn_reflns_number 17827
_diffrn_reflns_theta_full 21.96
_diffrn_reflns_theta_max 21.96
_diffrn_reflns_theta_min 2.91
_exptl_absorpt_coefficient_mu 6.114
_exptl_absorpt_correction_T_max 0.8875
_exptl_absorpt_correction_T_min 0.7105
_exptl_absorpt_correction_type integration
_exptl_crystal_colour red
_exptl_crystal_density_diffrn 1.945
_exptl_crystal_density_method 'not measured'
_exptl_crystal_description needle
_exptl_crystal_F_000 3224
_exptl_crystal_size_max 0.06
_exptl_crystal_size_mid 0.03
_exptl_crystal_size_min 0.02
_refine_diff_density_max 1.406
_refine_diff_density_min -0.799
_refine_diff_density_rms 0.145
_refine_ls_extinction_method none
_refine_ls_goodness_of_fit_ref 1.011
_refine_ls_hydrogen_treatment constr
_refine_ls_matrix_type full
_refine_ls_number_parameters 236
_refine_ls_number_reflns 3573
_refine_ls_number_restraints 0
_refine_ls_restrained_S_all 1.011
_refine_ls_R_factor_all 0.0998
_refine_ls_R_factor_gt 0.0482
_refine_ls_shift/su_max 0.001
_refine_ls_shift/su_mean 0.000
_refine_ls_structure_factor_coef Fsqd
_refine_ls_weighting_details 'calc w=1/[\s^2^(Fo^2^)+(0.0236P)^2^+22.2182P] where P=(Fo^2^+2Fc^2^)/3'
_refine_ls_weighting_scheme calc
_refine_ls_wR_factor_gt 0.0831
_refine_ls_wR_factor_ref 0.0990
_reflns_number_gt 2239
_reflns_number_total 3573
_reflns_threshold_expression >2sigma(I)
_cod_data_source_file b506174a.txt
_cod_data_source_block 3b
_cod_depositor_comments
;
The following automatic conversions were performed:
'_symmetry_cell_setting' value 'Monoclinic' changed to 'monoclinic'
according to '/home/saulius/struct/CIF-dictionaries/cif_core.dic'
dictionary named 'cif_core.dic' version 2.4.1 from 2010-06-29.

Automatic conversion script
Id: cif_fix_enum 1527 2010-12-29 10:47:43Z saulius 
;
_cod_original_sg_symbol_H-M C2/c
_cod_database_code 7008706

loop_
_symmetry_equiv_pos_as_xyz
'x, y, z'
'-x, y, -z+1/2'
'x+1/2, y+1/2, z'
'-x+1/2, y+1/2, -z+1/2'
'-x, -y, -z'
'x, -y, z-1/2'
'-x+1/2, -y+1/2, -z'
'x+1/2, -y+1/2, z-1/2'

loop_
_atom_site_label
_atom_site_type_symbol
_atom_site_fract_x
_atom_site_fract_y
_atom_site_fract_z
_atom_site_U_iso_or_equiv
_atom_site_adp_type
_atom_site_occupancy
_atom_site_symmetry_multiplicity
_atom_site_calc_flag
_atom_site_refinement_flags
_atom_site_disorder_assembly
_atom_site_disorder_group
Bi1 Bi 0.0000 0.15002(6) 0.2500 0.0457(3) Uani 1 2 d S . .
Te1 Te -0.01657(5) 0.31860(7) 0.35576(5) 0.0604(3) Uani 1 1 d . . .
Te2 Te -0.00464(5) -0.00629(8) 0.13730(5) 0.0625(3) Uani 1 1 d . . .
Te3 Te -0.14515(5) 0.14077(9) 0.23198(5) 0.0685(4) Uani 1 1 d . . .
P1 P 0.03309(19) 0.4648(3) 0.32130(19) 0.0505(10) Uani 1 1 d . . .
C1 C -0.0305(10) 0.6080(16) 0.3721(11) 0.148(10) Uani 1 1 d . . .
H1A H -0.0299 0.6624 0.4028 0.223 Uiso 1 1 calc R . .
H1B H -0.0576 0.5562 0.3802 0.223 Uiso 1 1 calc R . .
H1C H -0.0456 0.6317 0.3266 0.223 Uiso 1 1 calc R . .
C2 C 0.0359(8) 0.5663(11) 0.3826(8) 0.068(5) Uani 1 1 d . . .
H2A H 0.0608 0.6201 0.3702 0.081 Uiso 1 1 calc R . .
C3 C 0.0682(12) 0.5392(15) 0.4556(9) 0.129(8) Uani 1 1 d . . .
H3A H 0.0686 0.5966 0.4838 0.194 Uiso 1 1 calc R . .
H3B H 0.1103 0.5184 0.4589 0.194 Uiso 1 1 calc R . .
H3C H 0.0458 0.4856 0.4699 0.194 Uiso 1 1 calc R . .
C4 C 0.1549(10) 0.3851(14) 0.3876(12) 0.125(8) Uani 1 1 d . . .
H4A H 0.1949 0.3694 0.3804 0.187 Uiso 1 1 calc R . .
H4B H 0.1359 0.3251 0.3986 0.187 Uiso 1 1 calc R . .
H4C H 0.1603 0.4320 0.4241 0.187 Uiso 1 1 calc R . .
C5 C 0.1133(7) 0.4307(12) 0.3242(8) 0.067(5) Uani 1 1 d . . .
H5A H 0.1098 0.3794 0.2893 0.081 Uiso 1 1 calc R . .
C6 C 0.1479(8) 0.5169(16) 0.3022(10) 0.115(8) Uani 1 1 d . . .
H6A H 0.1896 0.4962 0.3033 0.172 Uiso 1 1 calc R . .
H6B H 0.1496 0.5725 0.3322 0.172 Uiso 1 1 calc R . .
H6C H 0.1263 0.5366 0.2572 0.172 Uiso 1 1 calc R . .
N1 N 0.0000 0.5123(11) 0.2500 0.051(4) Uani 1 2 d S . .
P2 P -0.11150(18) 0.0052(3) 0.06472(18) 0.0455(9) Uani 1 1 d . . .
C7 C -0.1804(9) -0.0745(14) -0.0592(8) 0.095(6) Uani 1 1 d . . .
H7A H -0.1806 -0.1194 -0.0957 0.142 Uiso 1 1 calc R . .
H7B H -0.1882 -0.0075 -0.0764 0.142 Uiso 1 1 calc R . .
H7C H -0.2124 -0.0938 -0.0381 0.142 Uiso 1 1 calc R . .
C8 C -0.1163(8) -0.0787(10) -0.0073(8) 0.064(5) Uani 1 1 d . . .
H8A H -0.0848 -0.0569 -0.0299 0.077 Uiso 1 1 calc R . .
C9 C -0.1010(9) -0.1847(12) 0.0162(9) 0.099(7) Uani 1 1 d . . .
H9A H -0.1032 -0.2271 -0.0221 0.148 Uiso 1 1 calc R . .
H9B H -0.1304 -0.2074 0.0399 0.148 Uiso 1 1 calc R . .
H9C H -0.0595 -0.1871 0.0457 0.148 Uiso 1 1 calc R . .
C10 C -0.1885(8) 0.1620(14) 0.0019(9) 0.097(6) Uani 1 1 d . . .
H10A H -0.1903 0.2297 -0.0140 0.145 Uiso 1 1 calc R . .
H10B H -0.2115 0.1566 0.0353 0.145 Uiso 1 1 calc R . .
H10C H -0.2064 0.1181 -0.0351 0.145 Uiso 1 1 calc R . .
C11 C -0.1214(7) 0.1331(9) 0.0326(7) 0.047(4) Uani 1 1 d . . .
H11A H -0.1078 0.1756 0.0727 0.056 Uiso 1 1 calc R . .
C12 C -0.0770(8) 0.1592(12) -0.0111(7) 0.075(5) Uani 1 1 d . . .
H12A H -0.0839 0.2272 -0.0264 0.112 Uiso 1 1 calc R . .
H12B H -0.0848 0.1152 -0.0493 0.112 Uiso 1 1 calc R . .
H12C H -0.0344 0.1516 0.0150 0.112 Uiso 1 1 calc R . .
N2 N -0.1673(6) -0.0239(8) 0.0962(6) 0.057(3) Uani 1 1 d . . .
P3 P -0.17974(19) -0.0136(3) 0.16880(19) 0.0572(11) Uani 1 1 d . . .
C13 C -0.1693(10) -0.1266(16) 0.2874(9) 0.125(8) Uani 1 1 d . . .
H13A H -0.1479 -0.1801 0.3154 0.187 Uiso 1 1 calc R . .
H13B H -0.2133 -0.1406 0.2737 0.187 Uiso 1 1 calc R . .
H13C H -0.1622 -0.0650 0.3123 0.187 Uiso 1 1 calc R . .
C14 C -0.1447(10) -0.1174(14) 0.2260(9) 0.096(6) Uani 1 1 d . . .
H14A H -0.1013 -0.0957 0.2446 0.115 Uiso 1 1 calc R . .
C15 C -0.1383(13) -0.2105(14) 0.1947(10) 0.158(12) Uani 1 1 d . . .
H15A H -0.1184 -0.2581 0.2285 0.237 Uiso 1 1 calc R . .
H15B H -0.1134 -0.2013 0.1635 0.237 Uiso 1 1 calc R . .
H15C H -0.1789 -0.2348 0.1711 0.237 Uiso 1 1 calc R . .
C16 C -0.2951(8) 0.0695(19) 0.1162(11) 0.127(9) Uani 1 1 d . . .
H16A H -0.3394 0.0650 0.1107 0.191 Uiso 1 1 calc R . .
H16B H -0.2867 0.0700 0.0728 0.191 Uiso 1 1 calc R . .
H16C H -0.2796 0.1301 0.1399 0.191 Uiso 1 1 calc R . .
C17 C -0.2640(7) -0.0171(16) 0.1551(8) 0.080(6) Uani 1 1 d . . .
H17A H -0.2729 -0.0152 0.1994 0.095 Uiso 1 1 calc R . .
C18 C -0.2917(9) -0.1163(16) 0.1198(12) 0.136(9) Uani 1 1 d . . .
H18A H -0.3363 -0.1164 0.1130 0.204 Uiso 1 1 calc R . .
H18B H -0.2739 -0.1721 0.1477 0.204 Uiso 1 1 calc R . .
H18C H -0.2821 -0.1215 0.0771 0.204 Uiso 1 1 calc R . .

loop_
_atom_site_aniso_label
_atom_site_aniso_U_11
_atom_site_aniso_U_22
_atom_site_aniso_U_33
_atom_site_aniso_U_23
_atom_site_aniso_U_13
_atom_site_aniso_U_12
Bi1 0.0468(6) 0.0491(5) 0.0396(5) 0.000 0.0087(4) 0.000
Te1 0.0801(9) 0.0565(7) 0.0469(6) -0.0012(5) 0.0210(6) -0.0079(6)
Te2 0.0504(7) 0.0834(8) 0.0495(7) -0.0144(6) 0.0058(5) 0.0177(6)
Te3 0.0523(8) 0.0886(9) 0.0669(7) -0.0254(7) 0.0197(6) -0.0038(6)
P1 0.056(3) 0.053(2) 0.041(2) -0.0073(19) 0.009(2) -0.001(2)
C1 0.101(18) 0.19(2) 0.15(2) -0.123(18) 0.018(16) 0.043(17)
C2 0.085(14) 0.052(10) 0.060(11) -0.004(8) 0.007(10) -0.003(9)
C3 0.18(3) 0.129(18) 0.062(13) -0.021(13) 0.011(15) 0.009(17)
C4 0.102(19) 0.098(16) 0.16(2) 0.030(16) 0.004(17) -0.014(13)
C5 0.049(11) 0.084(12) 0.058(11) -0.004(9) -0.003(9) 0.016(10)
C6 0.044(12) 0.19(2) 0.117(17) 0.033(17) 0.034(12) -0.004(14)
N1 0.061(12) 0.060(11) 0.032(9) 0.000 0.009(9) 0.000
P2 0.046(2) 0.053(2) 0.035(2) -0.0075(19) 0.0072(18) 0.004(2)
C7 0.098(16) 0.119(16) 0.041(10) -0.034(10) -0.029(11) -0.012(13)
C8 0.105(15) 0.042(9) 0.053(10) -0.009(8) 0.037(11) -0.007(9)
C9 0.142(19) 0.078(13) 0.087(14) -0.040(11) 0.048(14) -0.006(12)
C10 0.066(14) 0.113(15) 0.098(14) 0.003(13) -0.005(11) 0.029(12)
C11 0.056(11) 0.036(8) 0.048(9) -0.003(7) 0.013(8) -0.002(7)
C12 0.098(15) 0.082(11) 0.052(10) 0.012(9) 0.033(10) 0.007(10)
N2 0.064(9) 0.059(8) 0.048(8) 0.000(6) 0.011(7) -0.014(7)
P3 0.048(3) 0.080(3) 0.045(2) -0.002(2) 0.015(2) -0.008(2)
C13 0.16(2) 0.17(2) 0.056(12) 0.045(14) 0.050(13) 0.014(17)
C14 0.128(19) 0.097(15) 0.054(12) 0.017(11) 0.010(12) 0.003(13)
C15 0.33(4) 0.064(14) 0.094(16) 0.007(13) 0.09(2) -0.004(18)
C16 0.021(11) 0.24(3) 0.113(18) -0.013(19) 0.003(12) 0.014(14)
C17 0.039(11) 0.156(18) 0.045(10) 0.005(12) 0.014(9) -0.012(12)
C18 0.070(15) 0.17(2) 0.16(2) -0.041(18) 0.006(15) -0.073(15)

loop_
_atom_type_symbol
_atom_type_description
_atom_type_scat_dispersion_real
_atom_type_scat_dispersion_imag
_atom_type_scat_source
C C 0.0033 0.0016 'International Tables Vol C Tables 4.2.6.8 and 6.1.1.4'
H H 0.0000 0.0000 'International Tables Vol C Tables 4.2.6.8 and 6.1.1.4'
N N 0.0061 0.0033 'International Tables Vol C Tables 4.2.6.8 and 6.1.1.4'
P P 0.1023 0.0942 'International Tables Vol C Tables 4.2.6.8 and 6.1.1.4'
Te Te -0.5308 1.6751 'International Tables Vol C Tables 4.2.6.8 and 6.1.1.4'
Bi Bi -4.1077 10.2566 'International Tables Vol C Tables 4.2.6.8 and 6.1.1.4'

loop_
_geom_angle_atom_site_label_1
_geom_angle_atom_site_label_2
_geom_angle_atom_site_label_3
_geom_angle
_geom_angle_site_symmetry_1
_geom_angle_site_symmetry_3
_geom_angle_publ_flag
Te2 Bi1 Te2 95.33(5) . 2 ?
Te2 Bi1 Te3 93.07(4) . . ?
Te2 Bi1 Te3 83.89(4) 2 . ?
Te3 Bi1 Te3 175.50(5) . 2 ?
Te2 Bi1 Te1 171.50(3) . . ?
Te2 Bi1 Te1 87.35(3) 2 . ?
Te3 Bi1 Te1 79.17(4) . . ?
Te3 Bi1 Te1 104.05(4) 2 . ?
Te1 Bi1 Te1 91.16(4) . 2 ?
P1 Te1 Bi1 102.96(9) . . ?
P2 Te2 Bi1 104.49(9) . . ?
P3 Te3 Bi1 105.27(10) . . ?
N1 P1 C5 109.9(6) . . ?
N1 P1 C2 105.3(7) . . ?
C5 P1 C2 107.7(8) . . ?
N1 P1 Te1 117.0(4) . . ?
C5 P1 Te1 107.5(6) . . ?
C2 P1 Te1 109.1(5) . . ?
C3 C2 C1 114.1(17) . . ?
C3 C2 P1 115.0(12) . . ?
C1 C2 P1 108.1(12) . . ?
C4 C5 C6 108.8(15) . . ?
C4 C5 P1 119.8(13) . . ?
C6 C5 P1 111.4(12) . . ?
P1 N1 P1 133.0(11) . 2 ?
N2 P2 C11 110.1(6) . . ?
N2 P2 C8 107.1(7) . . ?
C11 P2 C8 107.7(6) . . ?
N2 P2 Te2 117.9(5) . . ?
C11 P2 Te2 106.5(5) . . ?
C8 P2 Te2 107.2(6) . . ?
C9 C8 C7 110.3(15) . . ?
C9 C8 P2 110.8(10) . . ?
C7 C8 P2 112.7(11) . . ?
C10 C11 C12 114.2(12) . . ?
C10 C11 P2 113.8(11) . . ?
C12 C11 P2 112.9(9) . . ?
P2 N2 P3 135.0(8) . . ?
N2 P3 C17 106.1(7) . . ?
N2 P3 C14 112.5(7) . . ?
C17 P3 C14 108.8(9) . . ?
N2 P3 Te3 117.5(4) . . ?
C17 P3 Te3 105.6(7) . . ?
C14 P3 Te3 105.8(6) . . ?
C15 C14 C13 114.0(16) . . ?
C15 C14 P3 116.3(13) . . ?
C13 C14 P3 114.2(14) . . ?
C16 C17 C18 110.2(16) . . ?
C16 C17 P3 112.3(12) . . ?
C18 C17 P3 111.0(13) . . ?

loop_
_geom_bond_atom_site_label_1
_geom_bond_atom_site_label_2
_geom_bond_distance
_geom_bond_site_symmetry_2
_geom_bond_publ_flag
Bi1 Te2 3.1008(12) . ?
Bi1 Te3 3.1415(12) . ?
Bi1 Te1 3.2179(12) . ?
Te1 P1 2.437(4) . ?
Te2 P2 2.449(4) . ?
Te3 P3 2.451(4) . ?
P1 N1 1.588(7) . ?
P1 C5 1.821(16) . ?
P1 C2 1.841(15) . ?
C1 C2 1.54(2) . ?
C2 C3 1.53(2) . ?
C4 C5 1.51(2) . ?
C5 C6 1.52(2) . ?
N1 P1 1.588(7) 2 ?
P2 N2 1.587(11) . ?
P2 C11 1.825(12) . ?
P2 C8 1.838(14) . ?
C7 C8 1.54(2) . ?
C8 C9 1.51(2) . ?
C10 C11 1.504(19) . ?
C11 C12 1.539(17) . ?
N2 P3 1.593(11) . ?
P3 C17 1.815(16) . ?
P3 C14 1.851(17) . ?
C13 C14 1.51(2) . ?
C14 C15 1.42(2) . ?
C16 C17 1.47(2) . ?
C17 C18 1.56(2) . ?
